data_2312875
loop_
_publ_author_name
'van der Lee, Arie'
'Stroia, Ioan'
'Huang, Li Bo'
'Licsandru, Erol'
'Kocsis, Istvan'
'Deleanu, Mihail'
'H&#xfc;bschle, Christian'
'Barboiu, Mihail'
'P&#xe9;rez, Olivier'

_publ_section_title
;
 Deciphering unusually large modulations in two related organic hydroxy
 channel structures.
;
_journal_issue 'Pt 4'
_journal_name_full 'Acta crystallographica Section B, Structural science, crystal engineering and materials'
_journal_page_first 375
_journal_page_last 390
_journal_paper_doi 10.1107/S2052520626004932
_journal_volume 82
_journal_year 2026
_chemical_absolute_configuration unk
_chemical_formula_sum 'C17 H36 N2 O'
_chemical_formula_weight 284.5
_space_group_crystal_system monoclinic
_space_group_IT_number 5
_space_group_name_Hall 'C 2y'
_space_group_name_H-M_alt 'C 1 2 1'
_symmetry_space_group_name_H-M 'C 1 2 1'
_atom_sites_solution_hydrogens difmap
_atom_sites_solution_primary iterative
_cell_angle_alpha 90
_cell_angle_beta 93.929(10)
_cell_angle_gamma 90
_cell_formula_units_Z 2
_cell_length_a 12.6671(14)
_cell_length_b 4.5897(4)
_cell_length_c 16.1459(19)
_cell_measurement_reflns_used 1334
_cell_measurement_temperature 175
_cell_measurement_theta_max 25.8050
_cell_measurement_theta_min 3.2210
_cell_volume 936.49(17)
_computing_cell_refinement
;
CrysAlisPro, Agilent Technologies,
Version 1.171.37.35 (release 13-08-2014 CrysAlis171 .NET)
(compiled Aug 13 2014,18:06:01)
;
_computing_data_collection
;
CrysAlisPro, Agilent Technologies,
Version 1.171.37.35 (release 13-08-2014 CrysAlis171 .NET)
(compiled Aug 13 2014,18:06:01)
;
_computing_data_reduction
;
CrysAlisPro, Agilent Technologies,
Version 1.171.37.35 (release 13-08-2014 CrysAlis171 .NET)
(compiled Aug 13 2014,18:06:01)
;
_computing_molecular_graphics ' Mercury (Macrae et al., 2020), MoleCootQt (Hubschle et al., 2011)'
_computing_publication_material 'JANA2020 (Petricek et al., 2023)'
_computing_structure_refinement 'JANA2020 (Petricek et al., 2023)'
_computing_structure_solution 'Superflip (Palatinus & Chapuis, 2007)'
_diffrn_ambient_temperature 175
_diffrn_detector 'CCD plate'
_diffrn_detector_area_resol_mean 16.0143
_diffrn_detector_type Sapphire3
_diffrn_measured_fraction_theta_full 0.96
_diffrn_measured_fraction_theta_max 0.88
_diffrn_measurement_details
;
#__ type_ start__ end____ width___ exp.time_
  1 omega  -61.00   82.00   1.0000   42.5000
omega____ theta____ kappa____ phi______ frames
    -       10.4077    0.0000  120.0000 143

#__ type_ start__ end____ width___ exp.time_
  2 omega  -27.00   83.00   1.0000   42.5000
omega____ theta____ kappa____ phi______ frames
    -       10.4077   19.0000    0.0000 110

#__ type_ start__ end____ width___ exp.time_
  3 omega  -75.00  -27.00   1.0000   42.5000
omega____ theta____ kappa____ phi______ frames
    -      -11.1889  139.0000   30.0000 48

#__ type_ start__ end____ width___ exp.time_
  4 omega    6.00   52.00   1.0000   42.5000
omega____ theta____ kappa____ phi______ frames
    -      -11.1889 -139.0000  -29.0000 46

#__ type_ start__ end____ width___ exp.time_
  5 omega  -60.00    5.00   1.0000   42.5000
omega____ theta____ kappa____ phi______ frames
    -       10.4077  -38.0000  -60.0000 65

;
_diffrn_measurement_device Area
_diffrn_measurement_device_type 'Xcalibur, Sapphire3, Gemini'
_diffrn_measurement_method '\w scans'
_diffrn_orient_matrix_UB_11 -0.0025742000
_diffrn_orient_matrix_UB_12 -0.0033623000
_diffrn_orient_matrix_UB_13 -0.0440022000
_diffrn_orient_matrix_UB_21 -0.0502560000
_diffrn_orient_matrix_UB_22 -0.0685420000
_diffrn_orient_matrix_UB_23 -0.0005237000
_diffrn_orient_matrix_UB_31 -0.0249299000
_diffrn_orient_matrix_UB_32 0.1384225000
_diffrn_orient_matrix_UB_33 -0.0013098000
_diffrn_radiation_monochromator graphite
_diffrn_radiation_probe x-ray
_diffrn_radiation_type 'Mo K\a'
_diffrn_radiation_wavelength 0.71073
_diffrn_reflns_av_R_equivalents 0.0343
_diffrn_reflns_av_unetI/netI 0.041
_diffrn_reflns_limit_h_max 14
_diffrn_reflns_limit_h_min -15
_diffrn_reflns_limit_k_max 5
_diffrn_reflns_limit_k_min -5
_diffrn_reflns_limit_l_max 17
_diffrn_reflns_limit_l_min -18
_diffrn_reflns_number 3604
_diffrn_reflns_theta_full 25.93
_diffrn_reflns_theta_max 26.52
_diffrn_reflns_theta_min 2.53
_diffrn_source 'X-ray tube'
_exptl_absorpt_coefficient_mu 0.062
_exptl_absorpt_correction_T_max 1.00000
_exptl_absorpt_correction_T_min 0.44950
_exptl_absorpt_correction_type multi-scan
_exptl_absorpt_process_details
;
CrysAlisPro, Agilent Technologies,
Version 1.171.37.35 (release 13-08-2014 CrysAlis171 .NET)
(compiled Aug 13 2014,18:06:01)
Empirical absorption correction using spherical harmonics,
 implemented in SCALE3 ABSPACK scaling algorithm.
;
_exptl_crystal_colour colourless
_exptl_crystal_density_diffrn 1.0089
_exptl_crystal_description prism
_exptl_crystal_F_000 320
_exptl_crystal_size_max 0.400
_exptl_crystal_size_mid 0.250
_exptl_crystal_size_min 0.150
_refine_diff_density_max 0.11
_refine_diff_density_min -0.12
_refine_ls_abs_structure_details '  626 of Friedel pairs used in the refinement'
_refine_ls_extinction_method none
_refine_ls_goodness_of_fit_gt 1.1895
_refine_ls_goodness_of_fit_ref 1.1463
_refine_ls_hydrogen_treatment mixed
_refine_ls_number_constraints 70
_refine_ls_number_parameters 94
_refine_ls_number_reflns 1594
_refine_ls_number_restraints 0
_refine_ls_R_factor_all 0.0655
_refine_ls_R_factor_gt 0.0471
_refine_ls_shift/su_max 0.0033
_refine_ls_shift/su_mean 0.0004
_refine_ls_structure_factor_coef Fsqd
_refine_ls_weighting_details 'calc w=1/[\s^2^(Fo^2^)+(0.06P)^2^+0.0000P] where P=(Fo^2^+2Fc^2^)/3'
_refine_ls_weighting_scheme sigma
_refine_ls_wR_factor_gt 0.1122
_refine_ls_wR_factor_ref 0.1284
_reflns_number_gt 1146
_reflns_number_total 1594
_reflns_threshold_expression I>3\s(I)
_cod_data_source_file dk5147.cif
_cod_data_source_block 3
_cod_database_code 2312875
_cell_oxdiff_length_a 12.6611(16)
_cell_oxdiff_length_b 4.5910(4)
_cell_oxdiff_length_c 16.1506(14)
_cell_oxdiff_angle_alpha 90.020(7)
_cell_oxdiff_angle_beta 93.995(9)
_cell_oxdiff_angle_gamma 90.015(8)
_cell_oxdiff_volume 936.49(17)
_montpellier_reflns_maxres 0.80
_montpellier_reflns_completeness_maxres 87.60
_montpellier_reflns_redundancy_maxres 3.72
_diffrn_reflns_av_suneti_over_neti 0.0375

loop_
_space_group_symop_id
_space_group_symop_operation_xyz
1 x,y,z
2 -x,y,-z
3 x+1/2,y+1/2,z
4 -x+1/2,y+1/2,-z

loop_
_atom_site_label
_atom_site_type_symbol
_atom_site_fract_x
_atom_site_fract_y
_atom_site_fract_z
_atom_site_adp_type
_atom_site_U_iso_or_equiv
_atom_site_site_symmetry_multiplicity
_atom_site_occupancy
_atom_site_calc_flag
_atom_site_refinement_flags
_atom_site_disorder_assembly
_atom_site_disorder_group
O1 O 0.5 0.2868 0.5 Uani 0.0453(8) 2 1 d . . .
C9 C 0.5 0.5587(7) 0.5 Uani 0.0332(11) 2 1 d . . .
N1 N 0.43815(14) 0.7144(6) 0.54824(11) Uani 0.0375(6) 4 1 d . . .
C7 C 0.38025(17) 0.5935(6) 0.61472(13) Uani 0.0353(7) 4 1 d . . .
C6 C 0.42993(17) 0.6801(7) 0.69950(13) Uani 0.0389(8) 4 1 d . . .
C5 C 0.54514(17) 0.5901(7) 0.71630(14) Uani 0.0432(8) 4 1 d . . .
C4 C 0.59341(18) 0.6834(7) 0.80025(14) Uani 0.0475(9) 4 1 d . . .
C3 C 0.70883(18) 0.6007(7) 0.81726(14) Uani 0.0477(9) 4 1 d . . .
C2 C 0.75632(19) 0.6963(7) 0.90121(15) Uani 0.0593(10) 4 1 d . . .
C1 C 0.8714(2) 0.6128(9) 0.91825(18) Uani 0.0691(11) 4 1 d . . .
H1C2 H 0.715501 0.617456 0.943867 Uiso 0.0711 4 1 d . . .
H2C2 H 0.748895 0.903526 0.906565 Uiso 0.0711 4 1 d . . .
H1C3 H 0.716498 0.393633 0.81182 Uiso 0.0572 4 1 d . . .
H2C3 H 0.749518 0.680081 0.774595 Uiso 0.0572 4 1 d . . .
H1C4 H 0.552738 0.60426 0.842966 Uiso 0.057 4 1 d . . .
H2C4 H 0.585624 0.890185 0.80629 Uiso 0.057 4 1 d . . .
H1C5 H 0.586317 0.667195 0.673612 Uiso 0.0518 4 1 d . . .
H2C5 H 0.5511 0.382547 0.710891 Uiso 0.0518 4 1 d . . .
H1C6 H 0.388661 0.601832 0.741971 Uiso 0.0467 4 1 d . . .
H2C6 H 0.423634 0.886894 0.706585 Uiso 0.0467 4 1 d . . .
C8 C 0.26431(17) 0.6806(7) 0.60402(14) Uani 0.0455(8) 4 1 d . . .
H3C8 H 0.258248 0.888129 0.609536 Uiso 0.0682 4 1 d . . .
H2C8 H 0.225951 0.586605 0.645769 Uiso 0.0682 4 1 d . . .
H1C8 H 0.235535 0.622257 0.550012 Uiso 0.0682 4 1 d . . .
H1C7 H 0.38411 0.384886 0.611613 Uiso 0.0424 4 1 d . . .
H1N1 H 0.4427(18) 0.887(6) 0.5429(13) Uiso 0.045 4 1 d . . .
H2C1 H 0.897339 0.690698 0.970968 Uiso 0.1037 4 1 d . . .
H1C1 H 0.912157 0.690477 0.875366 Uiso 0.1037 4 1 d . . .
H3C1 H 0.877746 0.404414 0.919226 Uiso 0.1037 4 1 d . . .

loop_
_atom_site_aniso_label
_atom_site_aniso_type_symbol
_atom_site_aniso_U_11
_atom_site_aniso_U_22
_atom_site_aniso_U_33
_atom_site_aniso_U_12
_atom_site_aniso_U_13
_atom_site_aniso_U_23
O1 O 0.0501(15) 0.0157(10) 0.0721(16) 0 0.0192(11) 0
C9 C 0.0299(18) 0.0246(18) 0.045(2) 0 0.0022(13) 0
N1 N 0.0414(11) 0.0199(10) 0.0528(11) 0.0024(8) 0.0146(9) 0.0019(8)
C7 C 0.0339(13) 0.0240(11) 0.0488(14) -0.0010(9) 0.0084(10) 0.0012(9)
C6 C 0.0346(13) 0.0342(12) 0.0487(14) 0.0010(10) 0.0083(10) 0.0017(10)
C5 C 0.0337(13) 0.0398(13) 0.0562(16) 0.0010(10) 0.0049(10) 0.0001(10)
C4 C 0.0394(14) 0.0491(15) 0.0540(15) -0.0002(12) 0.0038(11) 0.0025(11)
C3 C 0.0353(14) 0.0494(15) 0.0580(16) -0.0008(11) 0.0020(11) 0.0022(11)
C2 C 0.0452(16) 0.068(2) 0.0630(17) 0.0017(15) -0.0048(12) -0.0018(14)
C1 C 0.0404(16) 0.090(2) 0.0746(19) -0.0018(15) -0.0102(12) 0.0006(16)
C8 C 0.0353(13) 0.0443(14) 0.0570(16) -0.0043(11) 0.0041(10) -0.0011(12)

loop_
_atom_type_symbol
_atom_type_scat_dispersion_real
_atom_type_scat_dispersion_imag
_atom_type_scat_source
_atom_type_scat_Cromer_Mann_a1
_atom_type_scat_Cromer_Mann_b1
_atom_type_scat_Cromer_Mann_a2
_atom_type_scat_Cromer_Mann_b2
_atom_type_scat_Cromer_Mann_a3
_atom_type_scat_Cromer_Mann_b3
_atom_type_scat_Cromer_Mann_a4
_atom_type_scat_Cromer_Mann_b4
_atom_type_scat_Cromer_Mann_c
C 0.0033 0.0016 'International Tables Vol C tables 4.2.6.8 and 6.1.1.4' 2.31 20.843901 1.02 10.2075 1.5886 0.5687 0.865 51.651199 0.2156
H 0.0000 0.0000 'International Tables Vol C tables 4.2.6.8 and 6.1.1.4' 0.493002 10.5109 0.322912 26.1257 0.140191 3.14236 0.04081 57.799702 0.003038
N 0.0061 0.0033 'International Tables Vol C tables 4.2.6.8 and 6.1.1.4' 12.2126 0.0057 3.1322 9.8933 2.0125 28.997499 1.1663 0.5826 -11.529
O 0.0106 0.0060 'International Tables Vol C tables 4.2.6.8 and 6.1.1.4' 3.0485 13.2771 2.2868 5.7011 1.5463 0.3239 0.867 32.908901 0.2508

loop_
_diffrn_reflns_class_code
_montpellier_diffrn_reflns_class_d_res_high
_montpellier_diffrn_reflns_class_d_res_low
_montpellier_diffrn_reflns_class_redundancy
_montpellier_diffrn_reflns_class_av_i/ui
_diffrn_reflns_class_av_R_eq
_montpellier_diffrn_reflns_class_completeness_shell
_montpellier_diffrn_reflns_class_cumul_completeness
0 100.0 1.89 5.3 92.75 0.021 99.0 98.97
1 1.88 1.47 6.2 39.16 0.044 100.0 99.48
2 1.47 1.27 5.3 20.25 0.055 100.0 99.65
3 1.27 1.15 4.2 17.15 0.074 100.0 99.74
4 1.14 1.06 3.9 12.47 0.084 100.0 99.79
5 1.06 1.00 3.2 10.80 0.078 100.0 99.83
6 1.00 0.94 3.2 6.98 0.136 100.0 99.85
7 0.94 0.90 2.9 5.16 0.160 100.0 99.87
8 0.90 0.86 1.9 3.95 0.157 88.1 98.41
9 0.86 0.80 1.4 2.31 0.273 45.8 87.60

loop_
_geom_angle_atom_site_label_1
_geom_angle_atom_site_label_2
_geom_angle_atom_site_label_3
_geom_angle_site_symmetry_1
_geom_angle_site_symmetry_2
_geom_angle_site_symmetry_3
_geom_angle
_geom_angle_publ_flag
O1 C9 N1 . . . 122.04(15) ?
O1 C9 N1 . . 2_656 122.04(15) ?
N1 C9 N1 . . 2_656 115.9(3) ?
C9 N1 C7 . . . 124.6(2) ?
C9 N1 H1N1 . . . 114.5(16) ?
C7 N1 H1N1 . . . 120.1(16) ?
N1 C7 C6 . . . 111.53(19) ?
N1 C7 C8 . . . 110.40(19) ?
N1 C7 H1C7 . . . 108.22 ?
C6 C7 C8 . . . 111.75(19) ?
C6 C7 H1C7 . . . 106.76 ?
C8 C7 H1C7 . . . 107.99 ?
C7 C6 C5 . . . 115.0(2) ?
C7 C6 H1C6 . . . 109.47 ?
C7 C6 H2C6 . . . 109.47 ?
C5 C6 H1C6 . . . 109.47 ?
C5 C6 H2C6 . . . 109.47 ?
H1C6 C6 H2C6 . . . 103.36 ?
C6 C5 C4 . . . 114.0(2) ?
C6 C5 H1C5 . . . 109.47 ?
C6 C5 H2C5 . . . 109.47 ?
C4 C5 H1C5 . . . 109.47 ?
C4 C5 H2C5 . . . 109.47 ?
H1C5 C5 H2C5 . . . 104.51 ?
C5 C4 C3 . . . 114.7(2) ?
C5 C4 H1C4 . . . 109.47 ?
C5 C4 H2C4 . . . 109.47 ?
C3 C4 H1C4 . . . 109.47 ?
C3 C4 H2C4 . . . 109.47 ?
H1C4 C4 H2C4 . . . 103.71 ?
C4 C3 C2 . . . 114.2(2) ?
C4 C3 H1C3 . . . 109.47 ?
C4 C3 H2C3 . . . 109.47 ?
C2 C3 H1C3 . . . 109.47 ?
C2 C3 H2C3 . . . 109.47 ?
H1C3 C3 H2C3 . . . 104.32 ?
C3 C2 C1 . . . 114.1(2) ?
C3 C2 H1C2 . . . 109.47 ?
C3 C2 H2C2 . . . 109.47 ?
C1 C2 H1C2 . . . 109.47 ?
C1 C2 H2C2 . . . 109.47 ?
H1C2 C2 H2C2 . . . 104.37 ?
C2 C1 H2C1 . . . 109.47 ?
C2 C1 H1C1 . . . 109.47 ?
C2 C1 H3C1 . . . 109.47 ?
H2C1 C1 H1C1 . . . 109.47 ?
H2C1 C1 H3C1 . . . 109.47 ?
H1C1 C1 H3C1 . . . 109.47 ?
C7 C8 H3C8 . . . 109.47 ?
C7 C8 H2C8 . . . 109.47 ?
C7 C8 H1C8 . . . 109.47 ?
H3C8 C8 H2C8 . . . 109.47 ?
H3C8 C8 H1C8 . . . 109.47 ?
H2C8 C8 H1C8 . . . 109.47 ?

loop_
_geom_bond_atom_site_label_1
_geom_bond_atom_site_label_2
_geom_bond_site_symmetry_1
_geom_bond_site_symmetry_2
_geom_bond_distance
_geom_bond_publ_flag
O1 C9 . . 1.248(3) ?
C9 N1 . . 1.347(3) ?
C9 N1 . 2_656 1.347(3) ?
N1 C7 . . 1.451(3) ?
N1 H1N1 . . 0.80(3) ?
C7 C6 . . 1.520(3) ?
C7 C8 . . 1.520(3) ?
C7 H1C7 . . 0.96 ?
C6 C5 . . 1.523(3) ?
C6 H1C6 . . 0.96 ?
C6 H2C6 . . 0.96 ?
C5 C4 . . 1.510(3) ?
C5 H1C5 . . 0.96 ?
C5 H2C5 . . 0.96 ?
C4 C3 . . 1.517(3) ?
C4 H1C4 . . 0.96 ?
C4 H2C4 . . 0.96 ?
C3 C2 . . 1.510(3) ?
C3 H1C3 . . 0.96 ?
C3 H2C3 . . 0.96 ?
C2 C1 . . 1.514(4) ?
C2 H1C2 . . 0.96 ?
C2 H2C2 . . 0.96 ?
C1 H2C1 . . 0.96 ?
C1 H1C1 . . 0.96 ?
C1 H3C1 . . 0.96 ?
C8 H3C8 . . 0.96 ?
C8 H2C8 . . 0.96 ?
C8 H1C8 . . 0.96 ?

loop_
_geom_hbond_atom_site_label_D
_geom_hbond_atom_site_label_H
_geom_hbond_atom_site_label_A
_geom_hbond_site_symmetry_D
_geom_hbond_site_symmetry_H
_geom_hbond_site_symmetry_A
_geom_hbond_distance_DH
_geom_hbond_distance_HA
_geom_hbond_distance_DA
_geom_hbond_angle_DHA
_geom_hbond_publ_flag
N1 H1N1 O1 . . 1_565 0.80(3) 2.11(2) 2.865(3) 158(2) ?
